data_4069874
loop_
_publ_author_name
'Rabe, Gerd W.'
'Riederer, Florian A.'
'Zhang-Presse, Mei'
'Rheingold, Arnold L.'

_publ_section_title
;
 Flexible Coordination Mode of a Donor-Functionalized Terphenyl Ligand in
 Monomeric Cp-Based Lanthanocenes
;
_journal_issue 17
_journal_name_full Organometallics
_journal_page_first 5277
_journal_paper_doi 10.1021/om900465c
_journal_volume 28
_journal_year 2009
_chemical_formula_sum 'C28 H33 I Li2 O4'
_chemical_formula_weight 574.32
_chemical_name_systematic
; 

 ? 

;
_space_group_IT_number 14
_symmetry_cell_setting monoclinic
_symmetry_space_group_name_Hall '-P 2yn'
_symmetry_space_group_name_H-M 'P 1 21/n 1'
_atom_sites_solution_hydrogens geom
_atom_sites_solution_primary direct
_atom_sites_solution_secondary difmap
_audit_creation_method SHELXL-97
_cell_angle_alpha 90.00
_cell_angle_beta 100.334(2)
_cell_angle_gamma 90.00
_cell_formula_units_Z 4
_cell_length_a 10.6788(13)
_cell_length_b 18.338(2)
_cell_length_c 14.1827(18)
_cell_measurement_reflns_used 8023
_cell_measurement_temperature 208(2)
_cell_measurement_theta_max 28.09
_cell_measurement_theta_min 2.22
_cell_volume 2732.3(6)
_computing_cell_refinement 'Bruker SMART'
_computing_data_collection 'Bruker SMART'
_computing_data_reduction 'Bruker SAINT'
_computing_molecular_graphics 'Bruker SHELXTL'
_computing_publication_material 'Bruker SHELXTL'
_computing_structure_refinement 'SHELXL-97 (Sheldrick, 1997)'
_computing_structure_solution 'SHELXS-97 (Sheldrick, 1990)'
_diffrn_ambient_temperature 208(2)
_diffrn_measured_fraction_theta_full 0.999
_diffrn_measured_fraction_theta_max 0.942
_diffrn_measurement_device_type 'CCD area detector'
_diffrn_measurement_method 'phi and omega scans'
_diffrn_radiation_monochromator graphite
_diffrn_radiation_source 'fine-focus sealed tube'
_diffrn_radiation_type MoK\a
_diffrn_radiation_wavelength 0.71073
_diffrn_reflns_av_R_equivalents 0.0382
_diffrn_reflns_av_sigmaI/netI 0.0283
_diffrn_reflns_limit_h_max 14
_diffrn_reflns_limit_h_min -13
_diffrn_reflns_limit_k_max 24
_diffrn_reflns_limit_k_min -24
_diffrn_reflns_limit_l_max 18
_diffrn_reflns_limit_l_min -18
_diffrn_reflns_number 32576
_diffrn_reflns_theta_full 25.00
_diffrn_reflns_theta_max 28.19
_diffrn_reflns_theta_min 1.83
_exptl_absorpt_coefficient_mu 1.202
_exptl_absorpt_correction_T_max 0.8893
_exptl_absorpt_correction_T_min 0.6450
_exptl_absorpt_correction_type multi-scan
_exptl_absorpt_process_details SADABS
_exptl_crystal_colour colorless
_exptl_crystal_density_diffrn 1.396
_exptl_crystal_density_method 'not measured'
_exptl_crystal_description rod
_exptl_crystal_F_000 1168
_exptl_crystal_size_max 0.40
_exptl_crystal_size_mid 0.10
_exptl_crystal_size_min 0.10
_refine_diff_density_max 1.139
_refine_diff_density_min -0.385
_refine_diff_density_rms 0.073
_refine_ls_extinction_method none
_refine_ls_goodness_of_fit_ref 1.039
_refine_ls_hydrogen_treatment constr
_refine_ls_matrix_type full
_refine_ls_number_parameters 316
_refine_ls_number_reflns 6335
_refine_ls_number_restraints 0
_refine_ls_restrained_S_all 1.039
_refine_ls_R_factor_all 0.0456
_refine_ls_R_factor_gt 0.0367
_refine_ls_shift/su_max 0.003
_refine_ls_shift/su_mean 0.000
_refine_ls_structure_factor_coef Fsqd
_refine_ls_weighting_details 'calc w=1/[\s^2^(Fo^2^)+(0.0600P)^2^+1.0000P] where P=(Fo^2^+2Fc^2^)/3'
_refine_ls_weighting_scheme calc
_refine_ls_wR_factor_gt 0.0980
_refine_ls_wR_factor_ref 0.1042
_reflns_number_gt 5292
_reflns_number_total 6335
_reflns_threshold_expression >2sigma(I)
_cod_data_source_file om900465c_si_002.cif
_cod_data_source_block rab109
_cod_depositor_comments
;
The following automatic conversions were performed:

'_symmetry_cell_setting' value 'Monoclinic' changed to 'monoclinic'
according to /home/saulius/struct/CIF-dictionaries/cif_core.dic
dictionary named 'cif_core.dic' version 2.4.2 from 2011-04-26.

Automatic conversion script
Id: cif_fix_values 1715 2011-07-08 13:25:40Z adriana 
;
_cod_original_sg_symbol_H-M P2(1)/n
_cod_database_code 4069874

loop_
_symmetry_equiv_pos_as_xyz
'x, y, z'
'-x+1/2, y+1/2, -z+1/2'
'-x, -y, -z'
'x-1/2, -y-1/2, z-1/2'

loop_
_atom_site_label
_atom_site_type_symbol
_atom_site_fract_x
_atom_site_fract_y
_atom_site_fract_z
_atom_site_U_iso_or_equiv
_atom_site_adp_type
_atom_site_occupancy
_atom_site_symmetry_multiplicity
_atom_site_calc_flag
_atom_site_refinement_flags
I1 I 0.313013(17) 0.181827(10) 0.814704(13) 0.04807(9) Uani 1 1 d .
Li1 Li 0.1150(4) 0.1029(2) 0.8708(3) 0.0388(9) Uani 1 1 d .
Li2 Li 0.1520(4) 0.0906(2) 0.6908(3) 0.0399(9) Uani 1 1 d .
O1 O 0.17967(16) 0.02512(9) 0.96120(11) 0.0380(4) Uani 1 1 d .
O2 O 0.00849(16) 0.13335(9) 0.59862(12) 0.0400(4) Uani 1 1 d .
O3 O 0.0131(2) 0.17408(9) 0.92320(15) 0.0460(4) Uani 1 1 d .
O4 O 0.25146(18) 0.03961(11) 0.61374(15) 0.0548(5) Uani 1 1 d .
C1 C 0.2139(3) 0.04572(16) 1.06010(18) 0.0495(6) Uani 1 1 d .
H1A H 0.2441 0.0032 1.0982 0.074 Uiso 1 1 calc R
H1B H 0.1400 0.0657 1.0820 0.074 Uiso 1 1 calc R
H1C H 0.2806 0.0822 1.0670 0.074 Uiso 1 1 calc R
C2 C 0.2498(2) -0.03008(12) 0.92773(17) 0.0354(5) Uani 1 1 d .
C3 C 0.3657(2) -0.05345(14) 0.9787(2) 0.0450(6) Uani 1 1 d .
H3A H 0.4000 -0.0312 1.0374 0.054 Uiso 1 1 calc R
C4 C 0.4310(3) -0.10918(16) 0.9439(2) 0.0541(7) Uani 1 1 d .
H4A H 0.5100 -0.1244 0.9786 0.065 Uiso 1 1 calc R
C5 C 0.3812(3) -0.14257(16) 0.8587(2) 0.0523(7) Uani 1 1 d .
H5A H 0.4266 -0.1799 0.8343 0.063 Uiso 1 1 calc R
C6 C 0.2629(3) -0.12061(14) 0.80900(19) 0.0427(6) Uani 1 1 d .
H6A H 0.2280 -0.1445 0.7517 0.051 Uiso 1 1 calc R
C7 C 0.1948(2) -0.06394(12) 0.84194(16) 0.0335(5) Uani 1 1 d .
C8 C 0.0641(2) -0.04675(12) 0.78892(15) 0.0318(4) Uani 1 1 d .
C9 C -0.0166(3) -0.10657(13) 0.76449(17) 0.0398(5) Uani 1 1 d .
H9A H 0.0131 -0.1539 0.7810 0.048 Uiso 1 1 calc R
C10 C -0.1391(3) -0.09634(14) 0.71637(18) 0.0455(6) Uani 1 1 d .
H10A H -0.1935 -0.1365 0.7001 0.055 Uiso 1 1 calc R
C11 C -0.1814(2) -0.02628(14) 0.69214(17) 0.0415(6) Uani 1 1 d .
H11A H -0.2656 -0.0188 0.6604 0.050 Uiso 1 1 calc R
C12 C -0.1002(2) 0.03355(12) 0.71444(15) 0.0329(5) Uani 1 1 d .
C13 C 0.0268(2) 0.02601(12) 0.76359(15) 0.0302(4) Uani 1 1 d .
C14 C -0.1549(2) 0.10699(13) 0.68694(15) 0.0341(5) Uani 1 1 d .
C15 C -0.2680(2) 0.12863(15) 0.71533(19) 0.0435(6) Uani 1 1 d .
H15A H -0.3059 0.0970 0.7541 0.052 Uiso 1 1 calc R
C16 C -0.3264(3) 0.19462(18) 0.6888(2) 0.0521(7) Uani 1 1 d .
H16A H -0.4021 0.2076 0.7098 0.062 Uiso 1 1 calc R
C17 C -0.2726(3) 0.24068(15) 0.6315(2) 0.0528(7) Uani 1 1 d .
H17A H -0.3119 0.2856 0.6132 0.063 Uiso 1 1 calc R
C18 C -0.1606(3) 0.22224(14) 0.59997(19) 0.0455(6) Uani 1 1 d .
H18A H -0.1250 0.2540 0.5600 0.055 Uiso 1 1 calc R
C19 C -0.1020(2) 0.15575(13) 0.62869(17) 0.0358(5) Uani 1 1 d .
C20 C 0.0413(3) 0.17002(15) 0.5176(2) 0.0538(7) Uani 1 1 d .
H20A H -0.0353 0.1888 0.4778 0.081 Uiso 1 1 calc R
H20B H 0.0829 0.1361 0.4808 0.081 Uiso 1 1 calc R
H20C H 0.0985 0.2101 0.5393 0.081 Uiso 1 1 calc R
C21 C -0.0072(3) 0.24750(15) 0.8888(3) 0.0593(8) Uani 1 1 d .
H21A H -0.0518 0.2479 0.8221 0.071 Uiso 1 1 calc R
H21B H 0.0741 0.2731 0.8925 0.071 Uiso 1 1 calc R
C22 C -0.0857(4) 0.2822(2) 0.9524(3) 0.0715(10) Uani 1 1 d .
H22A H -0.0320 0.3037 1.0088 0.086 Uiso 1 1 calc R
H22B H -0.1401 0.3204 0.9183 0.086 Uiso 1 1 calc R
C23 C -0.1630(4) 0.2221(2) 0.9801(4) 0.0944(14) Uani 1 1 d .
H23A H -0.2483 0.2225 0.9406 0.113 Uiso 1 1 calc R
H23B H -0.1713 0.2267 1.0475 0.113 Uiso 1 1 calc R
C24 C -0.0950(3) 0.15316(19) 0.9645(2) 0.0563(7) Uani 1 1 d .
H24A H -0.0673 0.1278 1.0255 0.068 Uiso 1 1 calc R
H24B H -0.1509 0.1207 0.9211 0.068 Uiso 1 1 calc R
C25 C 0.3859(4) 0.0394(2) 0.6229(4) 0.0965(16) Uani 1 1 d .
H25A H 0.4252 0.0634 0.6826 0.116 Uiso 1 1 calc R
H25B H 0.4115 0.0654 0.5690 0.116 Uiso 1 1 calc R
C26 C 0.4258(3) -0.0370(2) 0.6233(3) 0.0733(10) Uani 1 1 d .
H26A H 0.4391 -0.0572 0.6883 0.088 Uiso 1 1 calc R
H26B H 0.5045 -0.0422 0.5974 0.088 Uiso 1 1 calc R
C27 C 0.3169(3) -0.07361(19) 0.5602(3) 0.0636(8) Uani 1 1 d .
H27A H 0.3047 -0.1231 0.5830 0.076 Uiso 1 1 calc R
H27B H 0.3318 -0.0763 0.4941 0.076 Uiso 1 1 calc R
C28 C 0.2030(3) -0.02676(16) 0.5660(2) 0.0505(6) Uani 1 1 d .
H28A H 0.1557 -0.0161 0.5017 0.061 Uiso 1 1 calc R
H28B H 0.1459 -0.0516 0.6025 0.061 Uiso 1 1 calc R

loop_
_atom_site_aniso_label
_atom_site_aniso_U_11
_atom_site_aniso_U_22
_atom_site_aniso_U_33
_atom_site_aniso_U_23
_atom_site_aniso_U_13
_atom_site_aniso_U_12
I1 0.04720(13) 0.04659(13) 0.04970(13) -0.00535(7) 0.00676(9) -0.01386(7)
Li1 0.044(2) 0.036(2) 0.036(2) -0.0020(16) 0.0056(17) 0.0005(17)
Li2 0.041(2) 0.043(2) 0.037(2) -0.0004(17) 0.0071(17) -0.0024(18)
O1 0.0466(9) 0.0354(8) 0.0313(8) -0.0040(6) 0.0047(7) 0.0028(7)
O2 0.0405(9) 0.0444(9) 0.0353(8) 0.0075(7) 0.0074(7) -0.0007(7)
O3 0.0553(12) 0.0348(9) 0.0534(11) 0.0004(7) 0.0249(9) -0.0014(8)
O4 0.0460(11) 0.0544(11) 0.0679(13) -0.0194(10) 0.0212(9) -0.0076(9)
C1 0.0620(18) 0.0496(15) 0.0345(13) -0.0087(11) 0.0019(12) 0.0017(13)
C2 0.0390(12) 0.0294(11) 0.0381(12) 0.0013(9) 0.0076(10) -0.0019(9)
C3 0.0398(14) 0.0430(14) 0.0487(14) 0.0021(11) -0.0015(11) -0.0006(11)
C4 0.0396(14) 0.0541(16) 0.0658(18) 0.0079(14) 0.0016(13) 0.0093(12)
C5 0.0520(16) 0.0461(15) 0.0598(17) 0.0041(13) 0.0125(14) 0.0175(12)
C6 0.0495(15) 0.0357(12) 0.0434(13) 0.0021(10) 0.0097(11) 0.0058(11)
C7 0.0373(12) 0.0293(11) 0.0344(11) 0.0030(9) 0.0082(9) 0.0006(9)
C8 0.0370(12) 0.0320(11) 0.0270(10) -0.0007(8) 0.0074(9) -0.0011(9)
C9 0.0527(15) 0.0303(11) 0.0354(12) 0.0009(9) 0.0052(11) -0.0048(10)
C10 0.0536(16) 0.0388(13) 0.0407(13) -0.0007(10) -0.0010(11) -0.0183(11)
C11 0.0385(13) 0.0482(14) 0.0345(12) 0.0035(10) -0.0023(10) -0.0104(11)
C12 0.0355(12) 0.0359(11) 0.0274(10) 0.0008(9) 0.0058(9) -0.0040(9)
C13 0.0322(11) 0.0320(11) 0.0269(10) 0.0005(8) 0.0069(8) -0.0016(8)
C14 0.0306(11) 0.0410(12) 0.0279(10) 0.0007(9) -0.0026(8) -0.0021(9)
C15 0.0357(13) 0.0529(15) 0.0407(13) 0.0034(11) 0.0041(11) 0.0015(11)
C16 0.0409(16) 0.0578(17) 0.0555(18) -0.0013(13) 0.0031(13) 0.0112(12)
C17 0.0495(16) 0.0409(14) 0.0628(18) 0.0028(13) -0.0044(13) 0.0096(12)
C18 0.0458(15) 0.0385(13) 0.0479(14) 0.0050(11) -0.0030(11) -0.0046(11)
C19 0.0325(12) 0.0370(12) 0.0352(11) 0.0001(9) -0.0013(9) -0.0023(9)
C20 0.0622(19) 0.0466(15) 0.0585(18) 0.0180(13) 0.0267(15) -0.0003(13)
C21 0.070(2) 0.0371(14) 0.073(2) 0.0053(14) 0.0196(16) 0.0002(13)
C22 0.073(2) 0.063(2) 0.074(2) -0.0051(17) 0.0027(18) 0.0254(18)
C23 0.090(3) 0.088(3) 0.120(4) 0.005(3) 0.061(3) 0.022(2)
C24 0.0534(17) 0.0639(18) 0.0560(17) 0.0057(15) 0.0216(14) -0.0051(14)
C25 0.054(2) 0.088(3) 0.158(4) -0.056(3) 0.046(3) -0.0196(19)
C26 0.0499(18) 0.092(3) 0.076(2) -0.015(2) 0.0040(16) 0.0002(17)
C27 0.062(2) 0.0632(19) 0.0635(19) -0.0150(15) 0.0051(15) 0.0122(15)
C28 0.0518(16) 0.0565(17) 0.0424(14) -0.0129(12) 0.0063(12) -0.0014(13)

loop_
_atom_type_symbol
_atom_type_description
_atom_type_scat_dispersion_real
_atom_type_scat_dispersion_imag
_atom_type_scat_source
C C 0.0033 0.0016 'International Tables Vol C Tables 4.2.6.8 and 6.1.1.4'
H H 0.0000 0.0000 'International Tables Vol C Tables 4.2.6.8 and 6.1.1.4'
O O 0.0106 0.0060 'International Tables Vol C Tables 4.2.6.8 and 6.1.1.4'
Li Li -0.0003 0.0001 'International Tables Vol C Tables 4.2.6.8 and 6.1.1.4'
I I -0.4742 1.8119 'International Tables Vol C Tables 4.2.6.8 and 6.1.1.4'

loop_
_geom_angle_atom_site_label_1
_geom_angle_atom_site_label_2
_geom_angle_atom_site_label_3
_geom_angle
Li2 I1 Li1 57.01(12)
O3 Li1 O1 113.4(2)
O3 Li1 C13 120.5(2)
O1 Li1 C13 92.45(18)
O3 Li1 Li2 128.1(2)
O1 Li1 Li2 118.0(2)
C13 Li1 Li2 52.48(14)
O3 Li1 I1 105.51(17)
O1 Li1 I1 111.56(19)
C13 Li1 I1 113.21(17)
Li2 Li1 I1 61.36(13)
O4 Li2 O2 105.1(2)
O4 Li2 C13 117.3(2)
O2 Li2 C13 93.43(19)
O4 Li2 Li1 141.9(2)
O2 Li2 Li1 111.5(2)
C13 Li2 Li1 51.87(14)
O4 Li2 I1 108.22(19)
O2 Li2 I1 119.59(19)
C13 Li2 I1 112.88(17)
Li1 Li2 I1 61.63(13)
C2 O1 C1 117.81(19)
C2 O1 Li1 117.03(18)
C1 O1 Li1 116.47(19)
C19 O2 C20 116.9(2)
C19 O2 Li2 120.84(18)
C20 O2 Li2 116.3(2)
C21 O3 C24 107.8(2)
C21 O3 Li1 124.3(2)
C24 O3 Li1 121.7(2)
C25 O4 C28 108.2(2)
C25 O4 Li2 127.6(3)
C28 O4 Li2 119.6(2)
C3 C2 O1 122.1(2)
C3 C2 C7 120.9(2)
O1 C2 C7 116.9(2)
C4 C3 C2 120.3(3)
C5 C4 C3 120.4(3)
C4 C5 C6 119.3(3)
C5 C6 C7 121.7(3)
C6 C7 C2 117.3(2)
C6 C7 C8 118.9(2)
C2 C7 C8 123.5(2)
C9 C8 C13 122.8(2)
C9 C8 C7 115.9(2)
C13 C8 C7 121.3(2)
C10 C9 C8 120.3(2)
C9 C10 C11 119.3(2)
C10 C11 C12 120.7(2)
C11 C12 C13 122.3(2)
C11 C12 C14 116.8(2)
C13 C12 C14 120.8(2)
C12 C13 C8 114.6(2)
C12 C13 Li1 122.7(2)
C8 C13 Li1 111.61(19)
C12 C13 Li2 109.16(19)
C8 C13 Li2 117.55(19)
Li1 C13 Li2 75.65(17)
C15 C14 C19 116.7(2)
C15 C14 C12 119.9(2)
C19 C14 C12 123.3(2)
C16 C15 C14 122.8(3)
C17 C16 C15 119.0(3)
C16 C17 C18 121.2(3)
C17 C18 C19 119.0(2)
O2 C19 C18 122.0(2)
O2 C19 C14 116.5(2)
C18 C19 C14 121.4(2)
O3 C21 C22 105.3(2)
C23 C22 C21 104.2(3)
C22 C23 C24 106.5(3)
O3 C24 C23 106.4(3)
O4 C25 C26 107.0(3)
C25 C26 C27 103.5(3)
C26 C27 C28 105.1(3)
O4 C28 C27 106.4(2)

loop_
_geom_bond_atom_site_label_1
_geom_bond_atom_site_label_2
_geom_bond_distance
I1 Li2 2.786(4)
I1 Li1 2.793(4)
Li1 O3 1.930(4)
Li1 O1 1.960(4)
Li1 C13 2.162(5)
Li1 Li2 2.663(6)
Li2 O4 1.901(5)
Li2 O2 1.988(5)
Li2 C13 2.180(5)
O1 C2 1.392(3)
O1 C1 1.435(3)
O2 C19 1.387(3)
O2 C20 1.428(3)
O3 C21 1.435(3)
O3 C24 1.438(3)
O4 C25 1.418(4)
O4 C28 1.443(3)
C2 C3 1.385(3)
C2 C7 1.398(3)
C3 C4 1.378(4)
C4 C5 1.373(4)
C5 C6 1.391(4)
C6 C7 1.396(3)
C7 C8 1.496(3)
C8 C9 1.399(3)
C8 C13 1.420(3)
C9 C10 1.376(4)
C10 C11 1.385(4)
C11 C12 1.399(3)
C12 C13 1.416(3)
C12 C14 1.492(3)
C14 C15 1.397(3)
C14 C19 1.403(3)
C15 C16 1.383(4)
C16 C17 1.368(4)
C17 C18 1.391(4)
C18 C19 1.398(4)
C21 C22 1.482(5)
C22 C23 1.473(6)
C23 C24 1.493(5)
C25 C26 1.464(5)
C26 C27 1.494(5)
C27 C28 1.504(4)
